data_4100915
loop_
_publ_author_name
' Kimihisa Yamamoto '

_publ_section_title
;
Supplementary Information of X-ray Crystal Analysis of HAM4
;
_journal_name_full 'Journal of the American Chemical Society'
_journal_year 2005
_chemical_formula_sum 'C119 H146 N16 O3 Si3'
_chemical_formula_weight 1932.79
_space_group_IT_number 2
_symmetry_cell_setting triclinic
_symmetry_space_group_name_Hall '-P 1'
_symmetry_space_group_name_H-M 'P -1'
_cell_angle_alpha 109.6710(10)
_cell_angle_beta 100.2580(10)
_cell_angle_gamma 104.9030(10)
_cell_formula_units_Z 2
_cell_length_a 16.6116(8)
_cell_length_b 17.7273(9)
_cell_length_c 20.1493(10)
_cell_measurement_temperature 100(2)
_cell_volume 5165.9(4)
_diffrn_ambient_temperature 100(2)
_exptl_crystal_density_diffrn 1.243
_cod_depositor_comments
;
The following automatic conversions were performed:
'_symmetry_cell_setting' value 'Triclinic' changed to 'triclinic'
according to '/home/saulius/struct/CIF-dictionaries/cif_core.dic'
dictionary named 'cif_core.dic' version 2.4.1 from 2010-06-29.

Automatic conversion script
Id: cif_fix_enum 1527 2010-12-29 10:47:43Z saulius 
;
_cod_database_code 4100915

loop_
_symmetry_equiv_pos_as_xyz
'x, y, z'
'-x, -y, -z'

loop_
_atom_site_label
_atom_site_type_symbol
_atom_site_fract_x
_atom_site_fract_y
_atom_site_fract_z
_atom_site_U_iso_or_equiv
_atom_site_adp_type
_atom_site_occupancy
_atom_site_symmetry_multiplicity
_atom_site_calc_flag
_atom_site_refinement_flags
_atom_site_disorder_assembly
_atom_site_disorder_group
Si1 Si 0.24676(9) 0.95971(8) 0.88460(8) 0.0351(4) Uani 1 1 d . . .
Si2 Si 0.23426(9) 1.00565(8) 0.73786(8) 0.0370(4) Uani 1 1 d . . .
Si3 Si 0.20901(18) 1.07231(18) 0.60902(16) 0.0882(8) Uani 1 1 d . . .
O1 O 0.2535(2) 0.9417(2) 0.9633(2) 0.0410(9) Uani 1 1 d . . .
O2 O 0.2406(2) 0.9827(2) 0.81122(18) 0.0354(8) Uani 1 1 d . . .
O3 O 0.2278(3) 1.0271(2) 0.6624(2) 0.0460(9) Uani 1 1 d . . .
N1 N 0.3426(3) 0.9203(3) 0.8694(2) 0.0371(10) Uani 1 1 d . . .
N2 N 0.2659(3) 0.7710(3) 0.7897(2) 0.0410(10) Uani 1 1 d . . .
N3 N 0.1665(3) 0.8451(3) 0.8255(2) 0.0381(10) Uani 1 1 d . . .
N4 N 0.0297(3) 0.8641(3) 0.8368(3) 0.0440(11) Uani 1 1 d . . .
N5 N 0.1510(3) 0.9970(3) 0.9029(2) 0.0387(10) Uani 1 1 d . . .
N6 N 0.2281(3) 1.1476(3) 0.9794(3) 0.0452(11) Uani 1 1 d . . .
N7 N 0.3270(3) 1.0729(3) 0.9448(2) 0.0382(10) Uani 1 1 d . . .
N8 N 0.4646(3) 1.0515(3) 0.9391(2) 0.0403(10) Uani 1 1 d . . .
N9 N 0.3495(3) 1.0008(3) 0.7381(2) 0.0372(10) Uani 1 1 d . . .
N10 N 0.3130(3) 0.8515(3) 0.6619(2) 0.0388(10) Uani 1 1 d . . .
N11 N 0.1832(3) 0.8858(3) 0.6741(2) 0.0385(10) Uani 1 1 d . C .
N12 N 0.0302(3) 0.8657(3) 0.6570(3) 0.0462(11) Uani 1 1 d . C .
N13 N 0.1194(3) 1.0114(3) 0.7372(3) 0.0431(11) Uani 1 1 d . C .
N14 N 0.1572(3) 1.1616(3) 0.8132(3) 0.0535(13) Uani 1 1 d . . .
N15 N 0.2856(3) 1.1268(3) 0.7984(3) 0.0426(11) Uani 1 1 d . . .
N16 N 0.4383(3) 1.1477(3) 0.8100(3) 0.0423(11) Uani 1 1 d . . .
C1 C 0.4295(3) 0.9688(3) 0.8982(3) 0.0381(11) Uani 1 1 d U . .
C2 C 0.4810(4) 0.9155(4) 0.8751(3) 0.0430(12) Uani 1 1 d U . .
C3 C 0.5705(4) 0.9330(4) 0.8902(4) 0.0543(14) Uani 1 1 d U . .
H3 H 0.6099 0.9875 0.9200 0.065 Uiso 1 1 calc R . .
C4 C 0.5984(5) 0.8655(5) 0.8588(4) 0.0667(18) Uani 1 1 d U . .
H4 H 0.6578 0.8749 0.8681 0.080 Uiso 1 1 calc R . .
C5 C 0.5402(5) 0.7848(5) 0.8142(4) 0.0650(17) Uani 1 1 d U . .
H5 H 0.5615 0.7414 0.7938 0.078 Uiso 1 1 calc R . .
C6 C 0.4512(4) 0.7663(4) 0.7990(4) 0.0522(14) Uani 1 1 d U . .
H6 H 0.4121 0.7117 0.7694 0.063 Uiso 1 1 calc R . .
C7 C 0.4229(4) 0.8341(4) 0.8306(3) 0.0420(12) Uani 1 1 d U . .
C8 C 0.3368(4) 0.8381(3) 0.8274(3) 0.0379(11) Uani 1 1 d U . .
C9 C 0.1875(4) 0.7754(3) 0.7894(3) 0.0410(12) Uani 1 1 d U . .
C10 C 0.1094(4) 0.7014(3) 0.7503(3) 0.0492(13) Uani 1 1 d U . .
C11 C 0.0969(5) 0.6163(4) 0.7067(4) 0.0598(16) Uani 1 1 d U . .
H11 H 0.1432 0.5987 0.6968 0.072 Uiso 1 1 calc R . .
C12 C 0.0127(5) 0.5603(4) 0.6793(5) 0.077(2) Uani 1 1 d U . .
H12 H 0.0020 0.5030 0.6514 0.092 Uiso 1 1 calc R . .
C13 C -0.0563(5) 0.5866(5) 0.6920(5) 0.084(3) Uani 1 1 d U . .
H13 H -0.1123 0.5468 0.6711 0.101 Uiso 1 1 calc R . .
C14 C -0.0451(5) 0.6706(4) 0.7350(5) 0.071(2) Uani 1 1 d U . .
H14 H -0.0919 0.6878 0.7436 0.086 Uiso 1 1 calc R . .
C15 C 0.0409(4) 0.7279(4) 0.7645(4) 0.0522(14) Uani 1 1 d U . .
C16 C 0.0753(4) 0.8203(3) 0.8132(3) 0.0445(13) Uani 1 1 d DU . .
C17 C 0.0646(4) 0.9466(3) 0.8791(3) 0.0407(12) Uani 1 1 d U . .
C18 C 0.0132(4) 0.9978(4) 0.9080(3) 0.0431(12) Uani 1 1 d U . .
C19 C -0.0730(4) 0.9740(4) 0.9011(4) 0.0519(14) Uani 1 1 d DU . .
H19 H -0.1104 0.9181 0.8737 0.062 Uiso 1 1 calc R . .
C20 C -0.1033(4) 1.0414(4) 0.9394(4) 0.0571(15) Uani 1 1 d U . .
H20 H -0.1618 1.0291 0.9371 0.068 Uiso 1 1 calc R . .
C21 C -0.0451(5) 1.1248(4) 0.9796(4) 0.0571(15) Uani 1 1 d U . .
H21 H -0.0659 1.1672 1.0035 0.069 Uiso 1 1 calc R . .
C22 C 0.0420(4) 1.1457(4) 0.9848(3) 0.0500(13) Uani 1 1 d U . .
H22 H 0.0803 1.2013 1.0115 0.060 Uiso 1 1 calc R . .
C23 C 0.0708(4) 1.0803(4) 0.9485(3) 0.0434(12) Uani 1 1 d U . .
C24 C 0.1564(4) 1.0789(3) 0.9452(3) 0.0405(12) Uani 1 1 d U . .
C25 C 0.3060(4) 1.1440(3) 0.9778(3) 0.0431(12) Uani 1 1 d U . .
C26 C 0.3852(4) 1.2186(4) 1.0134(3) 0.0487(13) Uani 1 1 d U . .
C27 C 0.3985(5) 1.3040(4) 1.0538(4) 0.0597(16) Uani 1 1 d U . .
H27 H 0.3525 1.3232 1.0613 0.072 Uiso 1 1 calc R . .
C28 C 0.4842(5) 1.3591(4) 1.0823(4) 0.0642(17) Uani 1 1 d U . .
H28 H 0.4959 1.4165 1.1100 0.077 Uiso 1 1 calc R . .
C29 C 0.5526(5) 1.3307(4) 1.0705(4) 0.0608(16) Uani 1 1 d U . .
H29 H 0.6090 1.3698 1.0900 0.073 Uiso 1 1 calc R . .
C30 C 0.5397(4) 1.2461(4) 1.0305(3) 0.0507(14) Uani 1 1 d U . .
H30 H 0.5859 1.2271 1.0229 0.061 Uiso 1 1 calc R . .
C31 C 0.4536(4) 1.1906(4) 1.0022(3) 0.0450(12) Uani 1 1 d U . .
C32 C 0.4165(3) 1.0989(3) 0.9592(3) 0.0390(11) Uani 1 1 d U . .
C33 C 0.4275(4) 1.0669(3) 0.7738(3) 0.0399(11) Uani 1 1 d U . .
C34 C 0.4993(4) 1.0357(4) 0.7643(3) 0.0451(12) Uani 1 1 d U . .
C35 C 0.5896(4) 1.0763(4) 0.7930(4) 0.0561(15) Uani 1 1 d U . .
C36 C 0.6383(5) 1.0247(5) 0.7713(6) 0.083(3) Uani 1 1 d U . .
H36 H 0.6987 1.0486 0.7894 0.100 Uiso 1 1 calc R . .
C37 C 0.6015(5) 0.9397(5) 0.7242(6) 0.086(3) Uani 1 1 d U . .
H37 H 0.6382 0.9087 0.7124 0.103 Uiso 1 1 calc R . .
C38 C 0.5127(4) 0.8983(4) 0.6939(4) 0.0611(17) Uani 1 1 d U B .
C39 C 0.4620(4) 0.9493(4) 0.7170(3) 0.0450(12) Uani 1 1 d U . .
C40 C 0.3680(4) 0.9285(3) 0.7025(3) 0.0371(11) Uani 1 1 d U . .
C41 C 0.2277(4) 0.8317(3) 0.6489(3) 0.0400(12) Uani 1 1 d U . .
C42 C 0.1663(4) 0.7471(3) 0.6013(3) 0.0473(13) Uani 1 1 d U . .
C43 C 0.1790(5) 0.6691(4) 0.5654(4) 0.0579(16) Uani 1 1 d U . .
C44 C 0.1033(5) 0.6021(4) 0.5197(4) 0.075(2) Uani 1 1 d U . .
H44 H 0.1080 0.5497 0.4938 0.089 Uiso 1 1 calc R . .
C45 C 0.0229(5) 0.6086(4) 0.5105(5) 0.081(2) Uani 1 1 d DU C .
H45 H -0.0244 0.5616 0.4768 0.098 Uiso 1 1 calc R . .
C46 C 0.0077(5) 0.6830(4) 0.5496(4) 0.070(2) Uani 1 1 d DU . .
C47 C 0.0837(4) 0.7527(4) 0.5948(3) 0.0516(14) Uani 1 1 d U C .
C48 C 0.0962(4) 0.8392(3) 0.6438(3) 0.0447(13) Uani 1 1 d U . .
C49 C 0.0414(4) 0.9440(4) 0.7016(3) 0.0437(12) Uani 1 1 d U . .
C50 C -0.0294(4) 0.9740(4) 0.7181(4) 0.0487(13) Uani 1 1 d U C .
C51 C -0.1191(5) 0.9306(4) 0.6968(4) 0.0636(17) Uani 1 1 d U . .
C52 C -0.1667(5) 0.9814(5) 0.7227(6) 0.092(3) Uani 1 1 d U C .
H52 H -0.2267 0.9558 0.7108 0.110 Uiso 1 1 calc R . .
C53 C -0.1302(5) 1.0683(5) 0.7655(6) 0.088(3) Uani 1 1 d U . .
H53 H -0.1667 1.0984 0.7805 0.106 Uiso 1 1 calc R C .
C54 C -0.0426(5) 1.1114(4) 0.7864(4) 0.0602(16) Uani 1 1 d U C .
C55 C 0.0075(4) 1.0611(4) 0.7619(4) 0.0489(13) Uani 1 1 d U . .
C56 C 0.1008(4) 1.0825(4) 0.7735(3) 0.0458(13) Uani 1 1 d U C .
C57 C 0.2414(4) 1.1813(4) 0.8229(4) 0.0527(15) Uani 1 1 d U . .
C58 C 0.3042(5) 1.2687(4) 0.8609(4) 0.0660(19) Uani 1 1 d U F .
C59 C 0.2903(5) 1.3467(5) 0.8964(6) 0.100(3) Uani 1 1 d DU . .
C60 C 0.3671(6) 1.4193(5) 0.9216(6) 0.105(3) Uani 1 1 d U F .
H60 H 0.3627 1.4729 0.9426 0.126 Uiso 1 1 calc R . .
C61 C 0.4459(5) 1.4151(4) 0.9169(5) 0.083(2) Uani 1 1 d U . .
H61 H 0.4929 1.4658 0.9360 0.100 Uiso 1 1 calc R F .
C62 C 0.4604(5) 1.3392(4) 0.8852(4) 0.0597(15) Uani 1 1 d U F .
C63 C 0.3847(4) 1.2651(4) 0.8571(4) 0.0523(14) Uani 1 1 d U . .
C64 C 0.3732(4) 1.1753(3) 0.8193(3) 0.0424(12) Uani 1 1 d U F .
C65 C 0.6312(4) 1.1684(4) 0.8444(4) 0.0587(16) Uani 1 1 d U . .
H65A H 0.6182 1.1750 0.8906 0.070 Uiso 1 1 calc R . .
H65B H 0.6038 1.2009 0.8238 0.070 Uiso 1 1 calc R . .
C66 C 0.7298(5) 1.2082(5) 0.8612(5) 0.074(2) Uani 1 1 d U . .
H66A H 0.7580 1.1759 0.8816 0.089 Uiso 1 1 calc R . .
H66B H 0.7435 1.2034 0.8155 0.089 Uiso 1 1 calc R . .
C67 C 0.7670(6) 1.3005(5) 0.9143(5) 0.085(2) Uani 1 1 d U . .
H67A H 0.8226 1.3271 0.9085 0.102 Uiso 1 1 calc R . .
H67B H 0.7280 1.3298 0.9030 0.102 Uiso 1 1 calc R . .
C68 C 0.7791(6) 1.3093(6) 0.9918(6) 0.091(2) Uani 1 1 d U . .
H68A H 0.8250 1.2879 1.0048 0.109 Uiso 1 1 calc R . .
H68B H 0.7259 1.2733 0.9946 0.109 Uiso 1 1 calc R . .
C69 C 0.8015(7) 1.3993(6) 1.0491(6) 0.101(3) Uani 1 1 d U . .
H69A H 0.8515 1.4370 1.0437 0.121 Uiso 1 1 calc R . .
H69B H 0.7529 1.4190 1.0399 0.121 Uiso 1 1 calc R . .
C70 C 0.8212(9) 1.4047(8) 1.1250(7) 0.134(5) Uani 1 1 d U . .
H70A H 0.8338 1.4623 1.1588 0.201 Uiso 1 1 calc R . .
H70B H 0.8708 1.3876 1.1351 0.201 Uiso 1 1 calc R . .
H70C H 0.7720 1.3677 1.1307 0.201 Uiso 1 1 calc R . .
C71 C 0.4778(5) 0.8085(4) 0.6377(4) 0.0654(18) Uani 1 1 d DU . .
H71A H 0.5160 0.7786 0.6492 0.078 Uiso 1 1 calc R A 1
H71B H 0.4210 0.7804 0.6407 0.078 Uiso 1 1 calc R A 1
C72A C 0.4704(11) 0.8024(9) 0.5694(8) 0.055(3) Uiso 0.520(14) 1 d PU B 1
H72A H 0.4222 0.8208 0.5556 0.065 Uiso 0.520(14) 1 calc PR B 1
H72B H 0.4527 0.7421 0.5383 0.065 Uiso 0.520(14) 1 calc PR B 1
C73A C 0.5414(12) 0.8457(11) 0.5486(9) 0.072(4) Uiso 0.520(14) 1 d PU B 1
H73A H 0.5890 0.8249 0.5582 0.086 Uiso 0.520(14) 1 calc PR B 1
H73B H 0.5617 0.9059 0.5802 0.086 Uiso 0.520(14) 1 calc PR B 1
C74A C 0.5210(14) 0.8360(12) 0.4682(11) 0.086(5) Uiso 0.520(14) 1 d PU B 1
H74A H 0.5028 0.7759 0.4366 0.103 Uiso 0.520(14) 1 calc PR B 1
H74B H 0.5743 0.8646 0.4603 0.103 Uiso 0.520(14) 1 calc PR B 1
C75A C 0.4496(13) 0.8716(13) 0.4435(10) 0.082(5) Uiso 0.520(14) 1 d PU B 1
H75A H 0.3942 0.8373 0.4443 0.098 Uiso 0.520(14) 1 calc PR B 1
H75B H 0.4634 0.9292 0.4792 0.098 Uiso 0.520(14) 1 calc PR B 1
C76A C 0.4396(15) 0.8730(14) 0.3694(11) 0.102(6) Uiso 0.520(14) 1 d PU B 1
H76A H 0.3959 0.8974 0.3595 0.153 Uiso 0.520(14) 1 calc PR B 1
H76B H 0.4222 0.8158 0.3330 0.153 Uiso 0.520(14) 1 calc PR B 1
H76C H 0.4940 0.9065 0.3677 0.153 Uiso 0.520(14) 1 calc PR B 1
C72B C 0.4378(11) 0.8004(9) 0.5515(8) 0.050(3) Uiso 0.480(14) 1 d PDU B 2
H72C H 0.4138 0.7403 0.5189 0.060 Uiso 0.480(14) 1 calc PR B 2
H72D H 0.3899 0.8222 0.5510 0.060 Uiso 0.480(14) 1 calc PR B 2
C73B C 0.4997(13) 0.8449(12) 0.5199(11) 0.079(5) Uiso 0.480(14) 1 d PDU B 2
H73C H 0.5504 0.8274 0.5251 0.095 Uiso 0.480(14) 1 calc PR B 2
H73D H 0.5191 0.9057 0.5496 0.095 Uiso 0.480(14) 1 calc PR B 2
C74B C 0.4657(15) 0.8302(15) 0.4398(12) 0.087(5) Uiso 0.480(14) 1 d PU B 2
H74C H 0.4429 0.7694 0.4100 0.105 Uiso 0.480(14) 1 calc PR B 2
H74D H 0.5139 0.8552 0.4240 0.105 Uiso 0.480(14) 1 calc PR B 2
C75B C 0.3906(15) 0.8699(13) 0.4251(11) 0.088(6) Uiso 0.480(14) 1 d PU B 2
H75C H 0.3399 0.8408 0.4359 0.105 Uiso 0.480(14) 1 calc PR B 2
H75D H 0.4112 0.9296 0.4582 0.105 Uiso 0.480(14) 1 calc PR B 2
C76B C 0.3646(18) 0.8617(16) 0.3460(13) 0.110(7) Uiso 0.480(14) 1 d PU B 2
H76D H 0.3210 0.8874 0.3400 0.164 Uiso 0.480(14) 1 calc PR B 2
H76E H 0.3416 0.8025 0.3131 0.164 Uiso 0.480(14) 1 calc PR B 2
H76F H 0.4147 0.8901 0.3349 0.164 Uiso 0.480(14) 1 calc PR B 2
C77 C 0.2664(5) 0.6603(4) 0.5776(4) 0.0633(17) Uani 1 1 d U . .
H77A H 0.2951 0.6857 0.6302 0.076 Uiso 1 1 calc R . .
H77B H 0.3007 0.6926 0.5556 0.076 Uiso 1 1 calc R . .
C78 C 0.2667(6) 0.5695(5) 0.5468(5) 0.078(2) Uani 1 1 d U . .
H78A H 0.2266 0.5348 0.5633 0.093 Uiso 1 1 calc R . .
H78B H 0.2463 0.5463 0.4934 0.093 Uiso 1 1 calc R . .
C79 C 0.3563(6) 0.5646(6) 0.5704(6) 0.089(2) Uani 1 1 d U . .
H79A H 0.3751 0.5831 0.6235 0.107 Uiso 1 1 calc R . .
H79B H 0.3977 0.6021 0.5570 0.107 Uiso 1 1 calc R . .
C80 C 0.3537(7) 0.4720(6) 0.5326(6) 0.098(3) Uani 1 1 d DU . .
H80A H 0.3058 0.4340 0.5399 0.117 Uiso 1 1 calc R . .
H80B H 0.3427 0.4569 0.4801 0.117 Uiso 1 1 calc R . .
C81 C 0.4335(8) 0.4593(7) 0.5603(7) 0.120(4) Uani 1 1 d DU . .
H81A H 0.4433 0.4712 0.6123 0.144 Uiso 1 1 calc R . .
H81B H 0.4821 0.4985 0.5550 0.144 Uiso 1 1 calc R . .
C82 C 0.4285(12) 0.3652(8) 0.5174(10) 0.173(7) Uani 1 1 d U . .
H82A H 0.4813 0.3577 0.5375 0.260 Uiso 1 1 calc R . .
H82B H 0.4213 0.3542 0.4663 0.260 Uiso 1 1 calc R . .
H82C H 0.3799 0.3263 0.5221 0.260 Uiso 1 1 calc R . .
C83A C -0.0789(8) 0.6892(7) 0.5269(7) 0.042(3) Uiso 0.510(12) 1 d PU C 3
H83A H -0.0938 0.7151 0.5716 0.050 Uiso 0.510(12) 1 calc PR C 3
H83B H -0.1200 0.6313 0.5016 0.050 Uiso 0.510(12) 1 calc PR C 3
C84A C -0.0963(9) 0.7370(9) 0.4782(7) 0.055(3) Uiso 0.510(12) 1 d PU C 3
H84A H -0.1545 0.7397 0.4743 0.066 Uiso 0.510(12) 1 calc PR C 3
H84B H -0.0556 0.7951 0.5022 0.066 Uiso 0.510(12) 1 calc PR C 3
C85A C -0.0887(11) 0.6977(10) 0.4019(9) 0.072(4) Uiso 0.510(12) 1 d PU C 3
H85A H -0.0897 0.7383 0.3796 0.087 Uiso 0.510(12) 1 calc PR C 3
H85B H -0.0315 0.6922 0.4070 0.087 Uiso 0.510(12) 1 calc PR C 3
C86A C -0.1540(13) 0.6129(12) 0.3480(11) 0.085(5) Uiso 0.510(12) 1 d PU C 3
H86A H -0.1611 0.5734 0.3718 0.102 Uiso 0.510(12) 1 calc PR C 3
H86B H -0.1318 0.5905 0.3069 0.102 Uiso 0.510(12) 1 calc PR C 3
C87A C -0.2422(18) 0.6186(18) 0.3189(16) 0.120(7) Uiso 0.510(12) 1 d PU C 3
H87A H -0.2362 0.6586 0.2955 0.144 Uiso 0.510(12) 1 calc PR C 3
H87B H -0.2667 0.6382 0.3591 0.144 Uiso 0.510(12) 1 calc PR C 3
C83B C -0.0877(10) 0.6788(10) 0.5534(9) 0.060(4) Uiso 0.490(12) 1 d PU C 4
H83C H -0.1218 0.6224 0.5477 0.072 Uiso 0.490(12) 1 calc PR C 4
H83D H -0.0860 0.7202 0.6002 0.072 Uiso 0.490(12) 1 calc PR C 4
C84B C -0.1267(12) 0.6994(11) 0.4901(9) 0.071(4) Uiso 0.490(12) 1 d PU C 4
H84C H -0.1818 0.7062 0.4946 0.085 Uiso 0.490(12) 1 calc PR C 4
H84D H -0.0881 0.7534 0.4947 0.085 Uiso 0.490(12) 1 calc PR C 4
C85B C -0.1414(13) 0.6337(13) 0.4155(10) 0.085(5) Uiso 0.490(12) 1 d PU C 4
H85C H -0.0855 0.6377 0.4061 0.102 Uiso 0.490(12) 1 calc PR C 4
H85D H -0.1661 0.5778 0.4154 0.102 Uiso 0.490(12) 1 calc PR C 4
C86B C -0.1957(16) 0.6400(14) 0.3582(12) 0.089(5) Uiso 0.490(12) 1 d PU C 4
H86C H -0.1745 0.6980 0.3617 0.106 Uiso 0.490(12) 1 calc PR C 4
H86D H -0.2533 0.6298 0.3648 0.106 Uiso 0.490(12) 1 calc PR C 4
C87B C -0.2037(17) 0.5794(17) 0.2811(14) 0.115(7) Uiso 0.490(12) 1 d PU C 4
H87C H -0.1673 0.5445 0.2813 0.138 Uiso 0.490(12) 1 calc PR C 4
H87D H -0.1920 0.6087 0.2491 0.138 Uiso 0.490(12) 1 calc PR C 4
C88 C -0.3033(14) 0.5275(13) 0.2617(11) 0.210(8) Uani 1 1 d U . .
H88A H -0.3593 0.5296 0.2418 0.314 Uiso 0.510(12) 1 calc PR C 3
H88B H -0.3099 0.4887 0.2856 0.314 Uiso 0.510(12) 1 calc PR C 3
H88C H -0.2782 0.5083 0.2226 0.314 Uiso 0.510(12) 1 calc PR C 3
H88D H -0.2723 0.4881 0.2582 0.314 Uiso 0.490(12) 1 calc PR C 3
H88E H -0.3217 0.5291 0.2144 0.314 Uiso 0.490(12) 1 calc PR C 3
H88F H -0.3534 0.5094 0.2774 0.314 Uiso 0.490(12) 1 calc PR C 3
C89 C -0.1613(5) 0.8372(5) 0.6494(5) 0.076(2) Uani 1 1 d U C .
H89A H -0.1634 0.8304 0.5993 0.091 Uiso 1 1 calc R D 9
H89B H -0.1218 0.8097 0.6635 0.091 Uiso 1 1 calc R D 9
C90A C -0.2455(10) 0.7888(10) 0.6470(9) 0.083(4) Uiso 0.579(12) 1 d PU C 9
H90A H -0.2856 0.8108 0.6248 0.099 Uiso 0.579(12) 1 calc PR C 9
H90B H -0.2573 0.7314 0.6117 0.099 Uiso 0.579(12) 1 calc PR C 9
C91A C -0.2708(12) 0.7799(11) 0.7037(10) 0.078(4) Uiso 0.579(12) 1 d PU C 9
H91A H -0.3322 0.7457 0.6847 0.094 Uiso 0.579(12) 1 calc PR C 9
H91B H -0.2665 0.8361 0.7368 0.094 Uiso 0.579(12) 1 calc PR C 9
C92A C -0.2278(15) 0.7424(15) 0.7502(12) 0.112(6) Uiso 0.579(12) 1 d PU C 9
H92A H -0.2350 0.6855 0.7165 0.134 Uiso 0.579(12) 1 calc PR C 9
H92B H -0.1661 0.7747 0.7656 0.134 Uiso 0.579(12) 1 calc PR C 9
C93A C -0.2440(10) 0.7345(11) 0.8064(9) 0.075(4) Uiso 0.579(12) 1 d PU C 9
H93A H -0.3066 0.7198 0.7973 0.091 Uiso 0.579(12) 1 calc PR C 9
H93B H -0.2179 0.7908 0.8462 0.091 Uiso 0.579(12) 1 calc PR C 9
C90B C -0.1826(12) 0.7843(11) 0.6861(10) 0.063(4) Uiso 0.421(12) 1 d PU C 10
H90C H -0.1279 0.7864 0.7147 0.076 Uiso 0.421(12) 1 calc PR C 10
H90D H -0.2100 0.7267 0.6485 0.076 Uiso 0.421(12) 1 calc PR C 10
C91B C -0.2402(14) 0.7956(12) 0.7379(12) 0.064(4) Uiso 0.421(12) 1 d PU C 10
H91C H -0.2783 0.8253 0.7256 0.077 Uiso 0.421(12) 1 calc PR C 10
H91D H -0.2047 0.8282 0.7887 0.077 Uiso 0.421(12) 1 calc PR C 10
C92B C -0.2979(17) 0.6983(16) 0.7258(14) 0.091(6) Uiso 0.421(12) 1 d PU C 10
H92C H -0.3579 0.6956 0.7203 0.109 Uiso 0.421(12) 1 calc PR C 10
H92D H -0.2962 0.6592 0.6793 0.109 Uiso 0.421(12) 1 calc PR C 10
C93B C -0.280(2) 0.673(2) 0.769(2) 0.129(8) Uiso 0.421(12) 1 d PU C 10
H93C H -0.2937 0.6141 0.7354 0.155 Uiso 0.421(12) 1 calc PR C 10
H93D H -0.3304 0.6719 0.7868 0.155 Uiso 0.421(12) 1 calc PR C 10
C94 C -0.2180(13) 0.6722(11) 0.8370(8) 0.163(5) Uani 1 1 d U . .
H94A H -0.2363 0.6767 0.8803 0.245 Uiso 0.579(12) 1 calc PR C 9
H94B H -0.1559 0.6863 0.8492 0.245 Uiso 0.579(12) 1 calc PR C 9
H94C H -0.2455 0.6149 0.8003 0.245 Uiso 0.579(12) 1 calc PR C 9
H94D H -0.1889 0.6419 0.8063 0.245 Uiso 0.421(12) 1 calc PR C 9
H94E H -0.2693 0.6323 0.8373 0.245 Uiso 0.421(12) 1 calc PR C 9
H94F H -0.1797 0.7037 0.8862 0.245 Uiso 0.421(12) 1 calc PR C 9
C95 C -0.0082(5) 1.2065(5) 0.8291(4) 0.0630(17) Uiso 1 1 d U . .
H95A H 0.0489 1.2229 0.8628 0.076 Uiso 1 1 calc R C .
H95B H -0.0464 1.2226 0.8582 0.076 Uiso 1 1 calc R . .
C96 C -0.0014(5) 1.2539(5) 0.7793(4) 0.071(2) Uiso 1 1 d U C .
H96A H 0.0250 1.2297 0.7420 0.086 Uiso 1 1 calc R E 7
H96B H 0.0331 1.3137 0.8074 0.086 Uiso 1 1 calc R E 7
C97A C -0.0966(8) 1.2430(8) 0.7437(7) 0.062(3) Uiso 0.582(14) 1 d PU C 7
H97A H -0.1305 1.1828 0.7173 0.074 Uiso 0.582(14) 1 calc PR C 7
H97B H -0.1221 1.2671 0.7819 0.074 Uiso 0.582(14) 1 calc PR C 7
C98A C -0.0997(11) 1.2865(11) 0.6917(9) 0.088(5) Uiso 0.582(14) 1 d PU C 7
H98A H -0.0721 1.2639 0.6546 0.106 Uiso 0.582(14) 1 calc PR C 7
H98B H -0.0676 1.3470 0.7185 0.106 Uiso 0.582(14) 1 calc PR C 7
C99A C -0.1940(14) 1.2728(14) 0.6541(12) 0.112(6) Uiso 0.582(14) 1 d PU C 7
H99A H -0.2268 1.2127 0.6254 0.135 Uiso 0.582(14) 1 calc PR C 7
H99B H -0.2226 1.2958 0.6901 0.135 Uiso 0.582(14) 1 calc PR C 7
C97B C -0.0705(14) 1.2390(14) 0.7080(12) 0.075(5) Uiso 0.418(14) 1 d PU C 8
H97C H -0.0929 1.1783 0.6775 0.090 Uiso 0.418(14) 1 calc PR C 8
H97D H -0.1186 1.2542 0.7228 0.090 Uiso 0.418(14) 1 calc PR C 8
C98B C -0.0438(17) 1.2850(16) 0.6594(13) 0.094(7) Uiso 0.418(14) 1 d PU C 8
H98C H 0.0013 1.2667 0.6413 0.113 Uiso 0.418(14) 1 calc PR C 8
H98D H -0.0178 1.3455 0.6902 0.113 Uiso 0.418(14) 1 calc PR C 8
C99B C -0.115(2) 1.273(2) 0.5933(16) 0.116(9) Uiso 0.418(14) 1 d PU C 8
H99C H -0.1457 1.2122 0.5661 0.139 Uiso 0.418(14) 1 calc PR C 8
H99D H -0.0865 1.2931 0.5613 0.139 Uiso 0.418(14) 1 calc PR C 8
C100 C -0.1857(12) 1.3180(12) 0.6081(10) 0.172(6) Uiso 1 1 d U . .
H10A H -0.2425 1.3101 0.5798 0.257 Uiso 0.582(14) 1 calc PR C 7
H10B H -0.1535 1.2968 0.5754 0.257 Uiso 0.582(14) 1 calc PR C 7
H10C H -0.1554 1.3775 0.6379 0.257 Uiso 0.582(14) 1 calc PR C 7
H10X H -0.1251 1.3462 0.6156 0.257 Uiso 0.418(14) 1 calc PR C 7
H10Y H -0.2141 1.3595 0.6200 0.257 Uiso 0.418(14) 1 calc PR C 7
H10Z H -0.2122 1.2788 0.5575 0.257 Uiso 0.418(14) 1 calc PR C 7
C11A C 0.2081(8) 1.3607(8) 0.8928(7) 0.050(4) Uiso 0.54(2) 1 d PU F 5
H11A H 0.1613 1.3132 0.8531 0.060 Uiso 0.54(2) 1 calc PR F 5
H11B H 0.2105 1.4127 0.8860 0.060 Uiso 0.54(2) 1 calc PR F 5
C12A C 0.1960(12) 1.3678(14) 0.9683(11) 0.080(5) Uiso 0.54(2) 1 d PU F 5
H12A H 0.2516 1.4047 1.0044 0.096 Uiso 0.54(2) 1 calc PR F 5
H12B H 0.1867 1.3115 0.9685 0.096 Uiso 0.54(2) 1 calc PR F 5
C11B C 0.2084(12) 1.3453(14) 0.9301(12) 0.080(6) Uiso 0.46(2) 1 d PDU F 6
H11C H 0.1618 1.3452 0.8934 0.095 Uiso 0.46(2) 1 calc PR F 6
H11D H 0.1889 1.2908 0.9339 0.095 Uiso 0.46(2) 1 calc PR F 6
C12B C 0.2152(15) 1.4124(17) 1.0027(14) 0.091(6) Uiso 0.46(2) 1 d PU F 6
H12C H 0.2453 1.4035 1.0437 0.109 Uiso 0.46(2) 1 calc PR F 6
H12D H 0.2454 1.4692 1.0066 0.109 Uiso 0.46(2) 1 calc PR F 6
C103 C 0.1239(8) 1.3999(8) 0.9998(9) 0.132(4) Uani 1 1 d U . .
H10D H 0.1023 1.4253 0.9680 0.159 Uiso 1 1 calc R F 5
H10E H 0.0766 1.3483 0.9895 0.159 Uiso 1 1 calc R F 5
C104 C 0.1331(9) 1.4623(11) 1.0805(9) 0.150(4) Uani 1 1 d U F .
H10F H 0.1594 1.4427 1.1155 0.180 Uiso 1 1 calc R . .
H10G H 0.1718 1.5188 1.0907 0.180 Uiso 1 1 calc R . .
C105 C 0.0499(11) 1.4677(12) 1.0910(10) 0.187(7) Uani 1 1 d DU . .
H10H H 0.0230 1.4872 1.0563 0.224 Uiso 1 1 calc R F .
H10I H 0.0112 1.4118 1.0823 0.224 Uiso 1 1 calc R . .
C106 C 0.0642(15) 1.5264(13) 1.1652(11) 0.221(9) Uani 1 1 d DU F .
H10J H 0.0100 1.5322 1.1717 0.332 Uiso 1 1 calc R . .
H10K H 0.1044 1.5809 1.1741 0.332 Uiso 1 1 calc R . .
H10L H 0.0879 1.5051 1.1993 0.332 Uiso 1 1 calc R . .
C107 C 0.5485(4) 1.3396(4) 0.8800(4) 0.0582(15) Uani 1 1 d U . .
H10M H 0.5584 1.2914 0.8883 0.070 Uiso 1 1 calc R F .
H10N H 0.5916 1.3911 0.9188 0.070 Uiso 1 1 calc R . .
C108 C 0.5616(6) 1.3350(5) 0.8064(5) 0.078(2) Uani 1 1 d U F .
H10O H 0.6181 1.3297 0.8052 0.093 Uiso 1 1 calc R . .
H10P H 0.5176 1.2842 0.7677 0.093 Uiso 1 1 calc R . .
C109 C 0.5567(10) 1.4106(7) 0.7911(6) 0.118(4) Uani 1 1 d U . .
H10Q H 0.5010 1.4165 0.7946 0.141 Uiso 1 1 calc R F .
H10R H 0.6015 1.4608 0.8299 0.141 Uiso 1 1 calc R . .
C110 C 0.5664(12) 1.4109(10) 0.7193(8) 0.154(5) Uani 1 1 d DU F .
H11E H 0.5247 1.3590 0.6799 0.184 Uiso 1 1 calc R . .
H11F H 0.5530 1.4587 0.7132 0.184 Uiso 1 1 calc R . .
C111 C 0.6537(13) 1.4168(12) 0.7128(9) 0.170(6) Uani 1 1 d DU . .
H11G H 0.6617 1.3627 0.7064 0.204 Uiso 1 1 calc R F .
H11H H 0.6962 1.4600 0.7582 0.204 Uiso 1 1 calc R . .
C112 C 0.6714(15) 1.4408(13) 0.6435(10) 0.209(9) Uani 1 1 d U F .
H11I H 0.7291 1.4427 0.6410 0.314 Uiso 1 1 calc R . .
H11J H 0.6660 1.4954 0.6506 0.314 Uiso 1 1 calc R . .
H11K H 0.6296 1.3982 0.5984 0.314 Uiso 1 1 calc R . .
C113 C 0.2588(4) 0.8690(4) 0.9732(4) 0.0530(15) Uani 1 1 d . . .
H11O H 0.2093 0.8206 0.9393 0.079 Uiso 1 1 calc R . .
H11P H 0.2594 0.8763 1.0227 0.079 Uiso 1 1 calc R . .
H11Q H 0.3112 0.8601 0.9645 0.079 Uiso 1 1 calc R . .
C114 C 0.1105(9) 1.1043(11) 0.6153(11) 0.177(8) Uani 1 1 d . . .
H11L H 0.1195 1.1425 0.6650 0.266 Uiso 1 1 calc R . .
H11M H 0.0605 1.0545 0.6014 0.266 Uiso 1 1 calc R . .
H11N H 0.1012 1.1324 0.5829 0.266 Uiso 1 1 calc R . .
C115 C 0.3064(9) 1.1760(6) 0.6398(6) 0.111(4) Uani 1 1 d . . .
H12E H 0.3584 1.1624 0.6371 0.167 Uiso 1 1 calc R . .
H12F H 0.3134 1.2125 0.6896 0.167 Uiso 1 1 calc R . .
H12G H 0.2959 1.2046 0.6080 0.167 Uiso 1 1 calc R . .
C116 C 0.1938(13) 1.0013(9) 0.5153(6) 0.155(5) Uani 1 1 d U . .
C117 C 0.1168(13) 0.9208(8) 0.4949(8) 0.215(8) Uani 1 1 d U . .
H12K H 0.0642 0.9343 0.4920 0.322 Uiso 1 1 calc R . .
H12L H 0.1251 0.8983 0.5318 0.322 Uiso 1 1 calc R . .
H12M H 0.1125 0.8792 0.4480 0.322 Uiso 1 1 calc R . .
C118 C 0.1830(17) 1.0453(12) 0.4600(8) 0.242(10) Uani 1 1 d U . .
H12N H 0.2319 1.0968 0.4765 0.364 Uiso 1 1 calc R . .
H12O H 0.1304 1.0586 0.4577 0.364 Uiso 1 1 calc R . .
H12P H 0.1802 1.0074 0.4119 0.364 Uiso 1 1 calc R . .
C119 C 0.2868(16) 0.9807(11) 0.5201(10) 0.195(6) Uani 1 1 d U . .
H19H H 0.3344 1.0327 0.5346 0.293 Uiso 1 1 calc R . .
H19I H 0.2840 0.9411 0.4728 0.293 Uiso 1 1 calc R . .
H19J H 0.2955 0.9566 0.5557 0.293 Uiso 1 1 calc R . .

loop_
_atom_site_aniso_label
_atom_site_aniso_U_11
_atom_site_aniso_U_22
_atom_site_aniso_U_33
_atom_site_aniso_U_23
_atom_site_aniso_U_13
_atom_site_aniso_U_12
Si1 0.0332(7) 0.0267(7) 0.0374(8) 0.0053(6) 0.0087(6) 0.0086(6)
Si2 0.0376(8) 0.0238(7) 0.0389(8) 0.0054(6) 0.0043(6) 0.0080(6)
Si3 0.0801(16) 0.0935(18) 0.0986(18) 0.0630(16) 0.0091(13) 0.0205(13)
O1 0.044(2) 0.0348(19) 0.039(2) 0.0101(16) 0.0125(16) 0.0128(16)
O2 0.0326(18) 0.0266(17) 0.0368(19) 0.0050(14) 0.0055(15) 0.0077(14)
O3 0.049(2) 0.0323(19) 0.047(2) 0.0111(17) 0.0036(18) 0.0112(17)
N1 0.037(2) 0.034(2) 0.036(2) 0.0090(18) 0.0085(18) 0.0130(19)
N2 0.047(3) 0.031(2) 0.038(2) 0.0074(19) 0.010(2) 0.013(2)
N3 0.036(2) 0.029(2) 0.043(2) 0.0083(18) 0.0105(19) 0.0103(18)
N4 0.037(2) 0.034(2) 0.056(3) 0.014(2) 0.013(2) 0.009(2)
N5 0.037(2) 0.029(2) 0.046(2) 0.0087(19) 0.0143(19) 0.0107(18)
N6 0.047(3) 0.031(2) 0.048(3) 0.005(2) 0.012(2) 0.012(2)
N7 0.036(2) 0.030(2) 0.037(2) 0.0038(18) 0.0082(18) 0.0087(18)
N8 0.039(2) 0.040(2) 0.035(2) 0.0088(19) 0.0090(19) 0.012(2)
N9 0.038(2) 0.029(2) 0.037(2) 0.0092(18) 0.0091(18) 0.0055(18)
N10 0.044(3) 0.032(2) 0.035(2) 0.0091(18) 0.0101(19) 0.0113(19)
N11 0.038(2) 0.030(2) 0.038(2) 0.0083(18) 0.0037(19) 0.0090(18)
N12 0.041(3) 0.033(2) 0.051(3) 0.011(2) 0.001(2) 0.008(2)
N13 0.039(2) 0.029(2) 0.049(3) 0.008(2) 0.003(2) 0.0108(19)
N14 0.052(3) 0.032(2) 0.064(3) 0.006(2) 0.007(2) 0.018(2)
N15 0.047(3) 0.027(2) 0.046(3) 0.0073(19) 0.009(2) 0.0119(19)
N16 0.044(3) 0.032(2) 0.044(3) 0.011(2) 0.012(2) 0.008(2)
C1 0.037(3) 0.042(3) 0.033(3) 0.013(2) 0.009(2) 0.013(2)
C2 0.041(3) 0.048(3) 0.040(3) 0.015(2) 0.012(2) 0.018(2)
C3 0.043(3) 0.059(3) 0.058(4) 0.017(3) 0.015(3) 0.020(3)
C4 0.049(3) 0.073(4) 0.084(5) 0.027(4) 0.025(3) 0.032(3)
C5 0.063(4) 0.062(3) 0.079(5) 0.021(3) 0.032(3) 0.038(3)
C6 0.057(3) 0.051(3) 0.054(3) 0.017(3) 0.022(3) 0.029(3)
C7 0.047(3) 0.043(3) 0.038(3) 0.014(2) 0.015(2) 0.020(2)
C8 0.044(3) 0.036(3) 0.035(3) 0.012(2) 0.013(2) 0.019(2)
C9 0.043(3) 0.030(2) 0.042(3) 0.007(2) 0.010(2) 0.012(2)
C10 0.050(3) 0.029(2) 0.054(3) 0.007(2) 0.005(3) 0.009(2)
C11 0.062(3) 0.034(3) 0.061(4) 0.001(3) 0.006(3) 0.015(3)
C12 0.070(4) 0.030(3) 0.090(5) -0.002(3) 0.001(4) 0.005(3)
C13 0.056(4) 0.037(3) 0.110(6) -0.001(4) -0.005(4) -0.003(3)
C14 0.049(3) 0.037(3) 0.099(5) 0.010(3) 0.006(3) 0.003(3)
C15 0.044(3) 0.030(3) 0.066(4) 0.009(2) 0.007(3) 0.006(2)
C16 0.038(3) 0.032(3) 0.053(3) 0.011(2) 0.007(2) 0.005(2)
C17 0.038(3) 0.036(3) 0.048(3) 0.016(2) 0.015(2) 0.011(2)
C18 0.044(3) 0.043(3) 0.048(3) 0.019(2) 0.023(2) 0.017(2)
C19 0.047(3) 0.050(3) 0.063(4) 0.024(3) 0.026(3) 0.017(3)
C20 0.050(3) 0.065(4) 0.074(4) 0.033(3) 0.037(3) 0.029(3)
C21 0.066(4) 0.059(3) 0.063(4) 0.024(3) 0.038(3) 0.036(3)
C22 0.056(3) 0.046(3) 0.054(3) 0.016(3) 0.025(3) 0.025(3)
C23 0.049(3) 0.041(3) 0.045(3) 0.016(2) 0.023(2) 0.020(2)
C24 0.043(3) 0.031(3) 0.043(3) 0.009(2) 0.014(2) 0.013(2)
C25 0.042(3) 0.032(3) 0.044(3) 0.004(2) 0.010(2) 0.010(2)
C26 0.047(3) 0.033(3) 0.048(3) 0.003(2) 0.006(2) 0.007(2)
C27 0.059(3) 0.032(3) 0.066(4) 0.002(3) 0.007(3) 0.011(2)
C28 0.064(4) 0.031(3) 0.068(4) 0.002(3) 0.002(3) 0.005(2)
C29 0.052(3) 0.040(3) 0.062(4) 0.007(3) 0.001(3) -0.002(3)
C30 0.043(3) 0.041(3) 0.048(3) 0.009(2) 0.004(2) 0.003(2)
C31 0.042(3) 0.036(3) 0.044(3) 0.009(2) 0.006(2) 0.007(2)
C32 0.035(3) 0.035(2) 0.035(3) 0.008(2) 0.005(2) 0.006(2)
C33 0.041(3) 0.033(3) 0.038(3) 0.010(2) 0.012(2) 0.006(2)
C34 0.044(3) 0.040(3) 0.052(3) 0.018(2) 0.022(2) 0.011(2)
C35 0.047(3) 0.043(3) 0.074(4) 0.018(3) 0.028(3) 0.009(2)
C36 0.048(4) 0.053(3) 0.136(7) 0.015(4) 0.048(4) 0.012(3)
C37 0.052(3) 0.052(3) 0.140(7) 0.011(4) 0.051(4) 0.015(3)
C38 0.051(3) 0.045(3) 0.089(5) 0.019(3) 0.041(3) 0.017(2)
C39 0.046(3) 0.039(3) 0.050(3) 0.014(2) 0.024(2) 0.012(2)
C40 0.045(3) 0.034(3) 0.034(3) 0.011(2) 0.016(2) 0.015(2)
C41 0.047(3) 0.028(2) 0.038(3) 0.007(2) 0.007(2) 0.012(2)
C42 0.049(3) 0.029(2) 0.045(3) 0.002(2) 0.003(2) 0.009(2)
C43 0.062(3) 0.032(3) 0.060(4) 0.004(3) 0.005(3) 0.015(2)
C44 0.073(4) 0.032(3) 0.082(5) -0.007(3) 0.000(4) 0.015(3)
C45 0.065(4) 0.035(3) 0.093(5) -0.011(3) -0.012(4) 0.009(3)
C46 0.055(3) 0.036(3) 0.077(4) -0.005(3) -0.011(3) 0.008(3)
C47 0.049(3) 0.030(3) 0.053(3) 0.003(2) -0.001(3) 0.008(2)
C48 0.042(3) 0.030(3) 0.046(3) 0.006(2) -0.001(2) 0.008(2)
C49 0.042(3) 0.037(3) 0.048(3) 0.016(2) 0.007(2) 0.012(2)
C50 0.047(3) 0.044(3) 0.058(3) 0.023(3) 0.018(3) 0.013(2)
C51 0.050(3) 0.054(3) 0.084(5) 0.024(3) 0.032(3) 0.010(3)
C52 0.051(4) 0.067(4) 0.136(7) 0.016(4) 0.051(4) 0.006(3)
C53 0.060(4) 0.060(4) 0.141(7) 0.023(4) 0.058(5) 0.019(3)
C54 0.057(3) 0.049(3) 0.082(4) 0.024(3) 0.038(3) 0.020(3)
C55 0.052(3) 0.042(3) 0.058(3) 0.023(3) 0.020(3) 0.018(2)
C56 0.048(3) 0.035(3) 0.053(3) 0.015(2) 0.010(3) 0.019(2)
C57 0.047(3) 0.032(3) 0.064(4) 0.006(3) 0.004(3) 0.014(2)
C58 0.059(3) 0.028(3) 0.085(5) 0.001(3) 0.004(3) 0.014(2)
C59 0.061(4) 0.039(3) 0.146(7) -0.015(4) 0.003(5) 0.020(3)
C60 0.071(4) 0.029(3) 0.159(8) -0.013(4) 0.000(5) 0.017(3)
C61 0.064(4) 0.031(3) 0.116(6) 0.002(4) -0.001(4) 0.011(3)
C62 0.060(3) 0.030(3) 0.067(4) 0.005(3) 0.004(3) 0.009(2)
C63 0.052(3) 0.028(2) 0.060(4) 0.006(2) 0.005(3) 0.011(2)
C64 0.046(3) 0.025(2) 0.042(3) 0.007(2) 0.006(2) 0.003(2)
C65 0.049(3) 0.045(3) 0.076(4) 0.018(3) 0.025(3) 0.011(2)
C66 0.054(4) 0.056(4) 0.101(5) 0.028(3) 0.026(4) 0.005(3)
C67 0.061(4) 0.060(4) 0.114(5) 0.025(4) 0.023(4) 0.004(3)
C68 0.078(5) 0.076(5) 0.116(5) 0.037(4) 0.034(5) 0.022(4)
C69 0.098(7) 0.078(5) 0.114(5) 0.034(4) 0.017(6) 0.028(5)
C70 0.149(11) 0.099(8) 0.107(5) 0.030(6) -0.025(8) 0.024(8)
C71 0.059(4) 0.048(3) 0.086(5) 0.012(3) 0.040(3) 0.020(3)
C77 0.066(4) 0.041(3) 0.069(4) 0.008(3) 0.013(3) 0.019(3)
C78 0.087(5) 0.050(4) 0.094(5) 0.017(4) 0.034(4) 0.030(4)
C79 0.089(5) 0.073(5) 0.117(7) 0.037(5) 0.040(5) 0.042(4)
C80 0.097(6) 0.079(5) 0.128(8) 0.043(5) 0.044(6) 0.037(5)
C81 0.120(8) 0.083(6) 0.145(9) 0.021(6) 0.029(7) 0.056(6)
C82 0.192(15) 0.086(8) 0.231(17) 0.021(9) 0.077(13) 0.077(9)
C88 0.184(14) 0.173(13) 0.189(14) 0.013(12) 0.015(12) 0.038(12)
C89 0.063(4) 0.058(4) 0.091(5) 0.024(4) 0.029(4) 0.002(3)
C94 0.226(13) 0.178(12) 0.126(9) 0.067(9) 0.083(9) 0.105(10)
C103 0.099(7) 0.088(7) 0.211(10) 0.054(7) 0.047(7) 0.041(6)
C104 0.103(8) 0.164(11) 0.181(10) 0.081(8) 0.030(8) 0.034(8)
C105 0.127(10) 0.167(13) 0.209(14) 0.006(11) 0.038(10) 0.058(10)
C106 0.23(2) 0.169(17) 0.203(16) 0.019(12) 0.074(15) 0.032(15)
C107 0.057(3) 0.031(3) 0.063(4) 0.006(3) 0.010(3) 0.001(2)
C108 0.091(5) 0.048(4) 0.076(4) 0.014(3) 0.023(4) 0.009(4)
C109 0.185(10) 0.076(6) 0.086(6) 0.040(5) 0.031(6) 0.029(6)
C110 0.241(14) 0.130(9) 0.110(7) 0.067(7) 0.068(9) 0.059(11)
C111 0.244(15) 0.157(12) 0.116(9) 0.055(9) 0.076(10) 0.066(13)
C112 0.27(2) 0.22(2) 0.140(13) 0.083(13) 0.095(14) 0.052(17)
C113 0.061(4) 0.048(3) 0.054(4) 0.021(3) 0.022(3) 0.021(3)
C114 0.119(10) 0.234(18) 0.30(2) 0.221(18) 0.064(12) 0.092(11)
C115 0.162(11) 0.067(6) 0.093(7) 0.038(5) 0.030(7) 0.016(6)
C116 0.239(14) 0.110(9) 0.072(6) 0.045(6) -0.013(8) 0.019(7)
C117 0.289(15) 0.087(8) 0.126(11) 0.026(7) -0.108(11) -0.026(9)
C118 0.42(3) 0.187(15) 0.093(9) 0.090(11) 0.000(14) 0.066(15)
C119 0.342(17) 0.144(12) 0.150(13) 0.058(10) 0.129(14) 0.127(13)

loop_
_geom_bond_atom_site_label_1
_geom_bond_atom_site_label_2
_geom_bond_distance
_geom_bond_site_symmetry_2
_geom_bond_publ_flag
Si1 O2 1.654(4) . ?
Si1 O1 1.710(4) . ?
Si1 N7 1.919(4) . ?
Si1 N5 1.921(5) . ?
Si1 N1 1.928(4) . ?
Si1 N3 1.932(4) . ?
Si2 O2 1.653(4) . ?
Si2 O3 1.680(4) . ?
Si2 N11 1.932(4) . ?
Si2 N13 1.934(5) . ?
Si2 N9 1.937(5) . ?
Si2 N15 1.937(5) . ?
Si3 O3 1.576(4) . ?
Si3 C116 1.811(14) . ?
Si3 C114 1.875(14) . ?
Si3 C115 1.930(11) . ?
O1 C113 1.390(7) . ?
N1 C1 1.375(7) . ?
N1 C8 1.385(7) . ?
N2 C8 1.316(7) . ?
N2 C9 1.324(7) . ?
N3 C9 1.373(7) . ?
N3 C16 1.414(7) . ?
N4 C16 1.260(7) . ?
N4 C17 1.324(7) . ?
N5 C17 1.376(7) . ?
N5 C24 1.384(7) . ?
N6 C25 1.318(8) . ?
N6 C24 1.331(7) . ?
N7 C25 1.377(7) . ?
N7 C32 1.383(7) . ?
N8 C32 1.319(7) . ?
N8 C1 1.321(7) . ?
N9 C33 1.375(7) . ?
N9 C40 1.384(7) . ?
N10 C40 1.308(7) . ?
N10 C41 1.323(7) . ?
N11 C48 1.370(7) . ?
N11 C41 1.376(7) . ?
N12 C49 1.317(7) . ?
N12 C48 1.333(8) . ?
N13 C56 1.370(7) . ?
N13 C49 1.385(7) . ?
N14 C57 1.312(8) . ?
N14 C56 1.336(8) . ?
N15 C57 1.374(7) . ?
N15 C64 1.388(7) . ?
N16 C64 1.313(8) . ?
N16 C33 1.318(7) . ?
C1 C2 1.450(8) . ?
C2 C7 1.386(8) . ?
C2 C3 1.392(8) . ?
C3 C4 1.388(9) . ?
C3 H3 0.9300 . ?
C4 C5 1.380(11) . ?
C4 H4 0.9300 . ?
C5 C6 1.382(10) . ?
C5 H5 0.9300 . ?
C6 C7 1.397(8) . ?
C6 H6 0.9300 . ?
C7 C8 1.441(8) . ?
C9 C10 1.446(8) . ?
C10 C15 1.378(9) . ?
C10 C11 1.404(8) . ?
C11 C12 1.374(10) . ?
C11 H11 0.9300 . ?
C12 C13 1.377(12) . ?
C12 H12 0.9300 . ?
C13 C14 1.390(10) . ?
C13 H13 0.9300 . ?
C14 C15 1.403(9) . ?
C14 H14 0.9300 . ?
C15 C16 1.487(8) . ?
C17 C18 1.452(8) . ?
C18 C19 1.352(8) . ?
C18 C23 1.385(8) . ?
C19 C20 1.451(9) . ?
C19 H19 0.9300 . ?
C20 C21 1.399(10) . ?
C20 H20 0.9300 . ?
C21 C22 1.372(9) . ?
C21 H21 0.9300 . ?
C22 C23 1.395(8) . ?
C22 H22 0.9300 . ?
C23 C24 1.442(8) . ?
C25 C26 1.458(8) . ?
C26 C31 1.377(9) . ?
C26 C27 1.392(8) . ?
C27 C28 1.387(10) . ?
C27 H27 0.9300 . ?
C28 C29 1.382(10) . ?
C28 H28 0.9300 . ?
C29 C30 1.379(9) . ?
C29 H29 0.9300 . ?
C30 C31 1.396(8) . ?
C30 H30 0.9300 . ?
C31 C32 1.455(8) . ?
C33 C34 1.453(8) . ?
C34 C39 1.399(8) . ?
C34 C35 1.399(9) . ?
C35 C36 1.384(10) . ?
C35 C65 1.497(9) . ?
C36 C37 1.380(11) . ?
C36 H36 0.9300 . ?
C37 C38 1.382(10) . ?
C37 H37 0.9300 . ?
C38 C39 1.410(8) . ?
C38 C71 1.494(9) . ?
C39 C40 1.459(8) . ?
C41 C42 1.451(7) . ?
C42 C47 1.387(9) . ?
C42 C43 1.418(8) . ?
C43 C44 1.388(10) . ?
C43 C77 1.486(10) . ?
C44 C45 1.356(11) . ?
C44 H44 0.9300 . ?
C45 C46 1.403(9) . ?
C45 H45 0.9300 . ?
C46 C47 1.406(9) . ?
C46 C83A 1.474(13) . ?
C46 C83B 1.585(17) . ?
C47 C48 1.454(8) . ?
C49 C50 1.456(8) . ?
C50 C55 1.394(9) . ?
C50 C51 1.398(9) . ?
C51 C52 1.380(11) . ?
C51 C89 1.499(10) . ?
C52 C53 1.387(12) . ?
C52 H52 0.9300 . ?
C53 C54 1.368(10) . ?
C53 H53 0.9300 . ?
C54 C55 1.401(9) . ?
C54 C95 1.503(10) . ?
C55 C56 1.453(9) . ?
C57 C58 1.471(8) . ?
C58 C63 1.369(10) . ?
C58 C59 1.426(9) . ?
C59 C60 1.423(12) . ?
C59 C11A 1.443(14) . ?
C59 C11B 1.625(19) . ?
C60 C61 1.347(12) . ?
C60 H60 0.9300 . ?
C61 C62 1.386(9) . ?
C61 H61 0.9300 . ?
C62 C63 1.423(9) . ?
C62 C107 1.484(10) . ?
C63 C64 1.459(7) . ?
C65 C66 1.531(10) . ?
C65 H65A 0.9700 . ?
C65 H65B 0.9700 . ?
C66 C67 1.506(11) . ?
C66 H66A 0.9700 . ?
C66 H66B 0.9700 . ?
C67 C68 1.488(13) . ?
C67 H67A 0.9700 . ?
C67 H67B 0.9700 . ?
C68 C69 1.522(13) . ?
C68 H68A 0.9700 . ?
C68 H68B 0.9700 . ?
C69 C70 1.472(15) . ?
C69 H69A 0.9700 . ?
C69 H69B 0.9700 . ?
C70 H70A 0.9600 . ?
C70 H70B 0.9600 . ?
C70 H70C 0.9600 . ?
C71 C72A 1.324(16) . ?
C71 C72B 1.688(15) . ?
C71 H71A 0.9700 . ?
C71 H71B 0.9700 . ?
C72A C73A 1.44(2) . ?
C72A H72A 0.9700 . ?
C72A H72B 0.9700 . ?
C73A C74A 1.53(2) . ?
C73A H73A 0.9700 . ?
C73A H73B 0.9700 . ?
C74A C75A 1.56(3) . ?
C74A H74A 0.9700 . ?
C74A H74B 0.9700 . ?
C75A C76A 1.48(3) . ?
C75A H75A 0.9700 . ?
C75A H75B 0.9700 . ?
C76A H76A 0.9600 . ?
C76A H76B 0.9600 . ?
C76A H76C 0.9600 . ?
C72B C73B 1.497(19) . ?
C72B H72C 0.9700 . ?
C72B H72D 0.9700 . ?
C73B C74B 1.52(3) . ?
C73B H73C 0.9700 . ?
C73B H73D 0.9700 . ?
C74B C75B 1.61(3) . ?
C74B H74C 0.9700 . ?
C74B H74D 0.9700 . ?
C75B C76B 1.52(3) . ?
C75B H75C 0.9700 . ?
C75B H75D 0.9700 . ?
C76B H76D 0.9600 . ?
C76B H76E 0.9600 . ?
C76B H76F 0.9600 . ?
C77 C78 1.519(9) . ?
C77 H77A 0.9700 . ?
C77 H77B 0.9700 . ?
C78 C79 1.514(12) . ?
C78 H78A 0.9700 . ?
C78 H78B 0.9700 . ?
C79 C80 1.544(12) . ?
C79 H79A 0.9700 . ?
C79 H79B 0.9700 . ?
C80 C81 1.446(13) . ?
C80 H80A 0.9700 . ?
C80 H80B 0.9700 . ?
C81 C82 1.571(14) . ?
C81 H81A 0.9700 . ?
C81 H81B 0.9700 . ?
C82 H82A 0.9600 . ?
C82 H82B 0.9600 . ?
C82 H82C 0.9600 . ?
C83A C84A 1.535(18) . ?
C83A H83A 0.9700 . ?
C83A H83B 0.9700 . ?
C84A C85A 1.50(2) . ?
C84A H84A 0.9700 . ?
C84A H84B 0.9700 . ?
C85A C86A 1.50(2) . ?
C85A H85A 0.9700 . ?
C85A H85B 0.9700 . ?
C86A C87A 1.52(3) . ?
C86A H86A 0.9700 . ?
C86A H86B 0.9700 . ?
C87A C88 1.57(3) . ?
C87A H87A 0.9700 . ?
C87A H87B 0.9700 . ?
C83B C84B 1.52(2) . ?
C83B H83C 0.9700 . ?
C83B H83D 0.9700 . ?
C84B C85B 1.49(2) . ?
C84B H84C 0.9700 . ?
C84B H84D 0.9700 . ?
C85B C86B 1.39(3) . ?
C85B H85C 0.9700 . ?
C85B H85D 0.9700 . ?
C86B C87B 1.52(3) . ?
C86B H86C 0.9700 . ?
C86B H86D 0.9700 . ?
C87B C88 1.58(3) . ?
C87B H87C 0.9700 . ?
C87B H87D 0.9700 . ?
C88 H88A 0.9600 . ?
C88 H88B 0.9600 . ?
C88 H88C 0.9600 . ?
C88 H88D 0.9600 . ?
C88 H88E 0.9600 . ?
C88 H88F 0.9600 . ?
C89 C90B 1.391(18) . ?
C89 C90A 1.422(17) . ?
C89 H89A 0.9700 . ?
C89 H89B 0.9700 . ?
C90A C91A 1.33(2) . ?
C90A H90A 0.9700 . ?
C90A H90B 0.9700 . ?
C91A C92A 1.50(3) . ?
C91A H91A 0.9700 . ?
C91A H91B 0.9700 . ?
C92A C93A 1.25(2) . ?
C92A H92A 0.9700 . ?
C92A H92B 0.9700 . ?
C93A C94 1.55(2) . ?
C93A H93A 0.9700 . ?
C93A H93B 0.9700 . ?
C90B C91B 1.54(3) . ?
C90B H90C 0.9700 . ?
C90B H90D 0.9700 . ?
C91B C92B 1.66(3) . ?
C91B H91C 0.9700 . ?
C91B H91D 0.9700 . ?
C92B C93B 1.13(3) . ?
C92B H92C 0.9700 . ?
C92B H92D 0.9700 . ?
C93B C94 1.57(4) . ?
C93B H93C 0.9700 . ?
C93B H93D 0.9700 . ?
C94 H94A 0.9600 . ?
C94 H94B 0.9600 . ?
C94 H94C 0.9600 . ?
C94 H94D 0.9600 . ?
C94 H94E 0.9600 . ?
C94 H94F 0.9600 . ?
C95 C96 1.513(10) . ?
C95 H95A 0.9700 . ?
C95 H95B 0.9700 . ?
C96 C97A 1.547(14) . ?
C96 C97B 1.57(2) . ?
C96 H96A 0.9700 . ?
C96 H96B 0.9700 . ?
C97A C98A 1.50(2) . ?
C97A H97A 0.9700 . ?
C97A H97B 0.9700 . ?
C98A C99A 1.53(2) . ?
C98A H98A 0.9700 . ?
C98A H98B 0.9700 . ?
C99A C100 1.42(2) . ?
C99A H99A 0.9700 . ?
C99A H99B 0.9700 . ?
C97B C98B 1.53(3) . ?
C97B H97C 0.9700 . ?
C97B H97D 0.9700 . ?
C98B C99B 1.53(4) . ?
C98B H98C 0.9700 . ?
C98B H98D 0.9700 . ?
C99B C100 1.60(3) . ?
C99B H99C 0.9700 . ?
C99B H99D 0.9700 . ?
C100 H10A 0.9600 . ?
C100 H10B 0.9600 . ?
C100 H10C 0.9600 . ?
C100 H10X 0.9600 . ?
C100 H10Y 0.9600 . ?
C100 H10Z 0.9600 . ?
C11A C12A 1.54(2) . ?
C11A H11A 0.9700 . ?
C11A H11B 0.9700 . ?
C12A C103 1.59(2) . ?
C12A H12A 0.9700 . ?
C12A H12B 0.9700 . ?
C11B C12B 1.50(3) . ?
C11B H11C 0.9700 . ?
C11B H11D 0.9700 . ?
C12B C103 1.46(2) . ?
C12B H12C 0.9700 . ?
C12B H12D 0.9700 . ?
C103 C104 1.58(2) . ?
C103 H10D 0.9700 . ?
C103 H10E 0.9700 . ?
C104 C105 1.46(2) . ?
C104 H10F 0.9700 . ?
C104 H10G 0.9700 . ?
C105 C106 1.440(18) . ?
C105 H10H 0.9700 . ?
C105 H10I 0.9700 . ?
C106 H10J 0.9600 . ?
C106 H10K 0.9600 . ?
C106 H10L 0.9600 . ?
C107 C108 1.515(11) . ?
C107 H10M 0.9700 . ?
C107 H10N 0.9700 . ?
C108 C109 1.490(12) . ?
C108 H10O 0.9700 . ?
C108 H10P 0.9700 . ?
C109 C110 1.485(16) . ?
C109 H10Q 0.9700 . ?
C109 H10R 0.9700 . ?
C110 C111 1.458(18) . ?
C110 H11E 0.9700 . ?
C110 H11F 0.9700 . ?
C111 C112 1.64(2) . ?
C111 H11G 0.9700 . ?
C111 H11H 0.9700 . ?
C112 H11I 0.9600 . ?
C112 H11J 0.9600 . ?
C112 H11K 0.9600 . ?
C113 H11O 0.9600 . ?
C113 H11P 0.9600 . ?
C113 H11Q 0.9600 . ?
C114 H11L 0.9600 . ?
C114 H11M 0.9600 . ?
C114 H11N 0.9600 . ?
C115 H12E 0.9600 . ?
C115 H12F 0.9600 . ?
C115 H12G 0.9600 . ?
C116 C117 1.52(2) . ?
C116 C118 1.572(17) . ?
C116 C119 1.67(3) . ?
C117 H12K 0.9600 . ?
C117 H12L 0.9600 . ?
C117 H12M 0.9600 . ?
C118 H12N 0.9600 . ?
C118 H12O 0.9600 . ?
C118 H12P 0.9600 . ?
C119 H19H 0.9600 . ?
C119 H19I 0.9600 . ?
C119 H19J 0.9600 . ?
